data_7250055
loop_
_publ_author_name
'\/Lastawiecka, El\.zbieta'
'Matysiak, Joanna'
'Stankevi\<c, Marek'
'Kozio\/l, Anna'
'Dyk, Konrad'
'Kami\'nski, Daniel Michael'

_publ_section_title
;
 Rationalization of thermal properties of some polycyclic organophosphorus
 compounds by structural and QSPR analyses
;
_journal_name_full 'Physical Chemistry Chemical Physics'
_journal_paper_doi 10.1039/D4CP04571H
_journal_year 2025
_chemical_formula_sum 'C22 H38 O2 P2'
_chemical_formula_weight 396.46
_chemical_melting_point 615.4
_chemical_name_systematic
;
5,10-trans-dicyclopentyl-trans-tradecahydrophosphanthrene 5,10-dioxide 
;
_space_group_crystal_system triclinic
_space_group_IT_number 2
_space_group_name_Hall '-P 1'
_space_group_name_H-M_alt 'P -1'
_atom_sites_solution_hydrogens mixed
_atom_sites_solution_primary direct
_audit_creation_method SHELXL-2018/3
_audit_update_record
;
2024-12-03 deposited with the CCDC.	2025-02-28 downloaded from the CCDC.
;
_cell_angle_alpha 92.98(3)
_cell_angle_beta 103.72(3)
_cell_angle_gamma 101.25(3)
_cell_formula_units_Z 1
_cell_length_a 5.615(1)
_cell_length_b 9.764(3)
_cell_length_c 10.341(3)
_cell_measurement_reflns_used 2092
_cell_measurement_temperature 293(2)
_cell_measurement_theta_max 73.5270
_cell_measurement_theta_min 6.0870
_cell_volume 537.3(3)
_computing_cell_refinement
;
CrysAlisPro, Agilent Technologies,
Version 1.171.37.34 (release 22-05-2014 CrysAlis171 .NET)
(compiled May 22 2014,16:03:01)
;
_computing_data_collection
;
CrysAlisPro, Agilent Technologies,
Version 1.171.37.34 (release 22-05-2014 CrysAlis171 .NET)
(compiled May 22 2014,16:03:01)
;
_computing_data_reduction
;
CrysAlisPro, Agilent Technologies,
Version 1.171.37.34 (release 22-05-2014 CrysAlis171 .NET)
(compiled May 22 2014,16:03:01)
;
_computing_structure_refinement 'SHELXL-2018/3 (Sheldrick, 2018)'
_computing_structure_solution SHELXT
_diffrn_ambient_temperature 293(2)
_diffrn_detector 'CCD plate'
_diffrn_detector_area_resol_mean 5.2763
_diffrn_detector_type AtlasS2
_diffrn_measured_fraction_theta_full 0.845
_diffrn_measured_fraction_theta_max 0.790
_diffrn_measurement_device 'four-circle diffractometer'
_diffrn_measurement_device_type 'SuperNova, Single source at offset, AtlasS2'
_diffrn_radiation_monochromator mirror
_diffrn_radiation_probe x-ray
_diffrn_radiation_type 'Cu K\a'
_diffrn_radiation_wavelength 1.54184
_diffrn_reflns_av_R_equivalents 0.0707
_diffrn_reflns_av_unetI/netI 0.0636
_diffrn_reflns_Laue_measured_fraction_full 0.845
_diffrn_reflns_Laue_measured_fraction_max 0.790
_diffrn_reflns_limit_h_max 6
_diffrn_reflns_limit_h_min -6
_diffrn_reflns_limit_k_max 8
_diffrn_reflns_limit_k_min -10
_diffrn_reflns_limit_l_max 12
_diffrn_reflns_limit_l_min -12
_diffrn_reflns_number 4736
_diffrn_reflns_point_group_measured_fraction_full 0.845
_diffrn_reflns_point_group_measured_fraction_max 0.790
_diffrn_reflns_theta_full 67.684
_diffrn_reflns_theta_max 76.965
_diffrn_reflns_theta_min 4.425
_diffrn_source 'sealed X-ray tube'
_diffrn_source_type 'SuperNova (Cu) X-ray Source'
_exptl_absorpt_coefficient_mu 1.930
_exptl_absorpt_correction_T_max 1.00000
_exptl_absorpt_correction_T_min 0.78394
_exptl_absorpt_correction_type multi-scan
_exptl_absorpt_process_details
;
CrysAlisPro, Agilent Technologies,
Version 1.171.37.34 (release 22-05-2014 CrysAlis171 .NET)
(compiled May 22 2014,16:03:01)
Empirical absorption correction using spherical harmonics,
 implemented in SCALE3 ABSPACK scaling algorithm.
;
_exptl_crystal_colour colorless
_exptl_crystal_density_diffrn 1.225
_exptl_crystal_density_meas ?
_exptl_crystal_description needle
_exptl_crystal_F_000 216
_exptl_crystal_size_max 0.4
_exptl_crystal_size_mid 0.08
_exptl_crystal_size_min 0.03
_exptl_transmission_factor_max 1.00
_exptl_transmission_factor_min 0.692
_refine_diff_density_max 1.035
_refine_diff_density_min -0.466
_refine_diff_density_rms 0.113
_refine_ls_extinction_method none
_refine_ls_goodness_of_fit_ref 1.150
_refine_ls_hydrogen_treatment constr
_refine_ls_matrix_type full
_refine_ls_number_parameters 154
_refine_ls_number_reflns 1793
_refine_ls_number_restraints 10
_refine_ls_restrained_S_all 1.149
_refine_ls_R_factor_all 0.1386
_refine_ls_R_factor_gt 0.1219
_refine_ls_shift/su_max 0.002
_refine_ls_shift/su_mean 0.000
_refine_ls_structure_factor_coef Fsqd
_refine_ls_weighting_details 'w=1/[\s^2^(Fo^2^)+(0.1068P)^2^+5.4308P] where P=(Fo^2^+2Fc^2^)/3'
_refine_ls_weighting_scheme calc
_refine_ls_wR_factor_gt 0.3684
_refine_ls_wR_factor_ref 0.3759
_reflns_Friedel_coverage 0.000
_reflns_number_gt 1491
_reflns_number_total 1793
_reflns_threshold_expression 'I > 2\s(I)'
_cod_data_source_file d4cp04571h2.cif
_cod_data_source_block 2B
_cod_depositor_comments
;
The following automatic conversions were performed:

data item '_exptl_crystal_density_meas' value 'none' was changed to
'?' -- the value is perceived as not measured.

Automatic conversion script
Id: cif_fix_values 8170 2020-07-09 18:12:32Z antanas 
;
_cod_database_code 7250055
_shelx_shelxl_version_number 2018/3
_shelx_space_group_comment
;
The symmetry employed for this shelxl refinement is uniquely defined
by the following loop, which should always be used as a source of
symmetry information in preference to the above space-group names.
They are only intended as comments.
;

loop_
_space_group_symop_operation_xyz
'x, y, z'
'-x, -y, -z'

loop_
_atom_site_label
_atom_site_type_symbol
_atom_site_fract_x
_atom_site_fract_y
_atom_site_fract_z
_atom_site_U_iso_or_equiv
_atom_site_adp_type
_atom_site_occupancy
_atom_site_site_symmetry_order
_atom_site_calc_flag
_atom_site_refinement_flags_posn
_atom_site_refinement_flags_adp
_atom_site_refinement_flags_occupancy
_atom_site_disorder_assembly
_atom_site_disorder_group
O1 O -0.0528(10) 0.3947(8) 0.3407(7) 0.058(2) Uani 1 1 d . . . . .
P1 P 0.2268(4) 0.4234(3) 0.3782(2) 0.0407(8) Uani 1 1 d . . . . .
C1 C 0.3642(16) 0.6104(11) 0.4144(9) 0.048(2) Uani 1 1 d . . . . .
H1 H 0.299351 0.644907 0.486974 0.058 Uiso 1 1 calc R U . . .
C2 C 0.6543(16) 0.6491(11) 0.4634(9) 0.046(2) Uani 1 1 d . . . . .
H2 H 0.717945 0.604205 0.395562 0.055 Uiso 1 1 calc R U . . .
C3 C 0.766(2) 0.8073(13) 0.4735(12) 0.065(3) Uani 1 1 d . . . . .
H3B H 0.727162 0.854708 0.548087 0.078 Uiso 1 1 calc R U . . .
H3A H 0.947531 0.822219 0.490973 0.078 Uiso 1 1 calc R U . . .
C4 C 0.665(2) 0.8707(14) 0.3462(12) 0.068(3) Uani 1 1 d . . . . .
H4B H 0.735752 0.970784 0.357472 0.082 Uiso 1 1 calc R U . . .
H4A H 0.716635 0.829064 0.272786 0.082 Uiso 1 1 calc R U . . .
C5 C 0.386(2) 0.8461(14) 0.3134(14) 0.075(4) Uani 1 1 d . . . . .
H5B H 0.325863 0.887941 0.232289 0.090 Uiso 1 1 calc R U . . .
H5A H 0.334834 0.890066 0.385415 0.090 Uiso 1 1 calc R U . . .
C6 C 0.273(2) 0.6885(13) 0.2937(12) 0.064(3) Uani 1 1 d . . . . .
H6B H 0.314034 0.647372 0.216481 0.077 Uiso 1 1 calc R U . . .
H6A H 0.092074 0.674669 0.274486 0.077 Uiso 1 1 calc R U . . .
C11 C 0.3487(17) 0.3509(12) 0.2474(10) 0.055(3) Uani 1 1 d D . . . .
H11 H 0.519802 0.406277 0.260857 0.066 Uiso 1 1 calc R U . A 1
C12 C 0.369(4) 0.203(2) 0.232(2) 0.061(5) Uani 0.6 1 d D . P B 1
H12A H 0.230233 0.139558 0.249445 0.073 Uiso 0.6 1 d . U P C 1
H12B H 0.525468 0.189106 0.296065 0.073 Uiso 0.6 1 d . U P D 1
C13 C 0.384(6) 0.178(3) 0.091(2) 0.083(9) Uani 0.6 1 d D . P B 1
H13A H 0.353207 0.081314 0.062151 0.099 Uiso 0.6 1 d . U P E 1
H13B H 0.556251 0.222522 0.083591 0.099 Uiso 0.6 1 d . U P F 1
C14 C 0.206(8) 0.254(4) 0.009(3) 0.094(10) Uani 0.6 1 d D . P B 1
H14A H 0.034747 0.187142 -0.016024 0.113 Uiso 0.6 1 d . U P G 1
H14B H 0.246488 0.282334 -0.068187 0.113 Uiso 0.6 1 d . U P H 1
C15 C 0.203(5) 0.377(3) 0.103(2) 0.084(7) Uani 0.6 1 d D . P B 1
H15A H 0.022777 0.375075 0.105855 0.101 Uiso 0.6 1 d . U P I 1
H15B H 0.268978 0.460175 0.075687 0.101 Uiso 0.6 1 d . U P J 1
C12A C 0.183(8) 0.198(3) 0.197(3) 0.090(12) Uani 0.4 1 d D . P B 2
H12C H 0.281010 0.133667 0.261695 0.108 Uiso 0.4 1 d . U P K 2
H12D H 0.032506 0.184922 0.200357 0.108 Uiso 0.4 1 d . U P L 2
C13A C 0.217(17) 0.170(8) 0.056(5) 0.17(4) Uani 0.4 1 d D . P B 2
H13C H 0.340502 0.094337 0.059059 0.208 Uiso 0.4 1 d . U P M 2
H13D H 0.076740 0.129336 -0.002703 0.208 Uiso 0.4 1 d . U P N 2
C14A C 0.381(12) 0.301(5) 0.029(5) 0.103(18) Uani 0.4 1 d D . P B 2
H14C H 0.286027 0.314183 -0.065762 0.123 Uiso 0.4 1 d . U P O 2
H14D H 0.540340 0.299922 0.030988 0.123 Uiso 0.4 1 d . U P P 2
C15A C 0.368(8) 0.418(4) 0.128(3) 0.090(13) Uani 0.4 1 d D . P B 2
H15C H 0.486463 0.496030 0.134252 0.108 Uiso 0.4 1 d . U P Q 2
H15D H 0.190885 0.448893 0.090795 0.108 Uiso 0.4 1 d . U P R 2

loop_
_atom_site_aniso_label
_atom_site_aniso_U_11
_atom_site_aniso_U_22
_atom_site_aniso_U_33
_atom_site_aniso_U_23
_atom_site_aniso_U_13
_atom_site_aniso_U_12
O1 0.027(3) 0.072(5) 0.072(5) -0.003(4) 0.009(3) 0.009(3)
P1 0.0296(11) 0.0453(17) 0.0474(12) 0.0041(10) 0.0085(8) 0.0102(8)
C1 0.040(4) 0.054(7) 0.049(5) 0.006(5) 0.008(4) 0.011(4)
C2 0.041(4) 0.052(7) 0.047(5) 0.002(4) 0.013(4) 0.012(4)
C3 0.058(6) 0.067(9) 0.065(7) -0.003(6) 0.015(5) 0.006(5)
C4 0.074(7) 0.067(9) 0.066(7) 0.012(6) 0.025(5) 0.009(6)
C5 0.085(8) 0.059(10) 0.082(8) 0.016(7) 0.012(6) 0.025(7)
C6 0.063(6) 0.061(9) 0.067(7) 0.014(6) 0.009(5) 0.020(5)
C11 0.037(4) 0.072(9) 0.053(6) -0.007(5) 0.009(4) 0.012(4)
C12 0.069(12) 0.060(16) 0.067(12) 0.010(9) 0.026(9) 0.034(10)
C13 0.11(2) 0.07(2) 0.069(17) -0.018(15) 0.033(15) 0.026(16)
C14 0.13(3) 0.12(3) 0.041(13) 0.001(15) 0.009(16) 0.05(2)
C15 0.077(15) 0.11(2) 0.066(13) 0.003(13) 0.017(12) 0.028(14)
C12A 0.15(4) 0.06(3) 0.08(2) -0.005(18) 0.04(2) 0.04(3)
C13A 0.19(7) 0.25(10) 0.03(2) -0.02(3) 0.03(3) -0.07(6)
C14A 0.13(4) 0.12(5) 0.07(2) -0.02(3) 0.06(3) 0.00(3)
C15A 0.11(3) 0.09(3) 0.08(2) -0.020(19) 0.06(2) -0.02(2)

loop_
_atom_type_symbol
_atom_type_description
_atom_type_scat_dispersion_real
_atom_type_scat_dispersion_imag
_atom_type_scat_source
C C 0.0181 0.0091 'International Tables Vol C Tables 4.2.6.8 and 6.1.1.4'
H H 0.0000 0.0000 'International Tables Vol C Tables 4.2.6.8 and 6.1.1.4'
O O 0.0492 0.0322 'International Tables Vol C Tables 4.2.6.8 and 6.1.1.4'
P P 0.2955 0.4335 'International Tables Vol C Tables 4.2.6.8 and 6.1.1.4'

loop_
_geom_angle_atom_site_label_1
_geom_angle_atom_site_label_2
_geom_angle_atom_site_label_3
_geom_angle
_geom_angle_site_symmetry_1
_geom_angle_site_symmetry_3
_geom_angle_publ_flag
O1 P1 C1 112.0(4) . . ?
O1 P1 C11 111.7(4) . . ?
C1 P1 C11 109.0(5) . . ?
O1 P1 C2 111.0(4) . 2_666 ?
C1 P1 C2 103.7(4) . 2_666 ?
C11 P1 C2 109.2(5) . 2_666 ?
C6 C1 C2 110.5(8) . . ?
C6 C1 P1 110.5(7) . . ?
C2 C1 P1 115.3(7) . . ?
C3 C2 C1 113.9(8) . . ?
C3 C2 P1 110.7(7) . 2_666 ?
C1 C2 P1 112.6(7) . 2_666 ?
C4 C3 C2 111.9(9) . . ?
C5 C4 C3 110.9(10) . . ?
C4 C5 C6 110.0(10) . . ?
C5 C6 C1 114.2(9) . . ?
C12 C11 C15 103.8(14) . . ?
C15A C11 C12A 105.7(19) . . ?
C15A C11 P1 123.3(16) . . ?
C12 C11 P1 123.4(10) . . ?
C15 C11 P1 111.9(10) . . ?
C12A C11 P1 107.2(14) . . ?
C11 C12 C13 104.6(18) . . ?
C14 C13 C12 107(2) . . ?
C13 C14 C15 104.4(19) . . ?
C14 C15 C11 106.6(19) . . ?
C13A C12A C11 104(3) . . ?
C14A C13A C12A 107(4) . . ?
C13A C14A C15A 106(4) . . ?
C11 C15A C14A 104(3) . . ?

loop_
_geom_bond_atom_site_label_1
_geom_bond_atom_site_label_2
_geom_bond_distance
_geom_bond_site_symmetry_2
_geom_bond_publ_flag
O1 P1 1.491(6) . ?
P1 C1 1.819(11) . ?
P1 C11 1.824(10) . ?
P1 C2 1.848(10) 2_666 ?
C1 C6 1.532(14) . ?
C1 C2 1.550(12) . ?
C2 C3 1.538(16) . ?
C3 C4 1.518(16) . ?
C4 C5 1.490(16) . ?
C5 C6 1.529(17) . ?
C11 C15A 1.45(3) . ?
C11 C12 1.47(2) . ?
C11 C15 1.58(2) . ?
C11 C12A 1.59(3) . ?
C12 C13 1.49(3) . ?
C13 C14 1.49(3) . ?
C14 C15 1.51(3) . ?
C12A C13A 1.53(4) . ?
C13A C14A 1.51(4) . ?
C14A C15A 1.52(4) . ?
